data_8107039
loop_
_publ_author_name
'Liu, Ya-Hua'
'Zhang, Jing-Jie'
'Ye, Jiang-Hai'
'Zhao, Chen-Liang'
'Pan, Lu-Tai'

_publ_section_title
;
 Crystal structure of
 1\a,7\b-dihydroxy-11\b-acetoxy-ent-7\b,20-epoxykaur-16-en-15-one,
 C22H30O6
;
_journal_issue 3
_journal_name_full 'Zeitschrift f\"ur Kristallographie - New Crystal Structures'
_journal_page_first 891
_journal_page_last 892
_journal_paper_doi 10.1515/ncrs-2015-0306
_journal_volume 231
_journal_year 2016
_chemical_absolute_configuration unk
_chemical_formula_sum 'C22 H30 O6'
_chemical_formula_weight 390.46
_space_group_IT_number 19
_space_group_name_Hall 'P 2ac 2ab'
_space_group_name_H-M_alt 'P 21 21 21'
_symmetry_cell_setting orthorhombic
_symmetry_space_group_name_H-M 'P 21 21 21'
_atom_sites_solution_hydrogens geom
_atom_sites_solution_primary direct
_atom_sites_solution_secondary difmap
_cell_angle_alpha 90
_cell_angle_beta 90
_cell_angle_gamma 90
_cell_formula_units_Z 4
_cell_length_a 5.979(4)
_cell_length_b 16.735(12)
_cell_length_c 20.323(15)
_cell_measurement_reflns_used 1650
_cell_measurement_temperature 293(2)
_cell_measurement_theta_max 24.99
_cell_measurement_theta_min 1.58
_cell_volume 2033(2)
_computing_cell_refinement 'APEX2 (Bruker, 2003)'
_computing_data_collection 'APEX2 (Bruker, 2003)'
_computing_data_reduction 'SAINT (Bruker, 2003)'
_computing_molecular_graphics 'SHELXL-97 (Sheldrick, 2008)'
_computing_publication_material 'WinGX (Farrugia, 1999)'
_computing_structure_refinement 'SHELXL-97 (Sheldrick, 1997)'
_computing_structure_solution 'SHELXS-97 (Sheldrick, 2008)'
_diffrn_ambient_temperature 293(2)
_diffrn_measured_fraction_theta_full 0.993
_diffrn_measured_fraction_theta_max 0.993
_diffrn_measurement_device_type 'Bruker APEX II CCD Area Detector'
_diffrn_measurement_method '\f and \w scan'
_diffrn_radiation_monochromator graphite
_diffrn_radiation_source 'fine-focus sealed tube'
_diffrn_radiation_type MoK\a
_diffrn_radiation_wavelength 0.71073
_diffrn_reflns_av_R_equivalents 0.0720
_diffrn_reflns_av_sigmaI/netI 0.0679
_diffrn_reflns_limit_h_max 6
_diffrn_reflns_limit_h_min -7
_diffrn_reflns_limit_k_max 19
_diffrn_reflns_limit_k_min -19
_diffrn_reflns_limit_l_max 21
_diffrn_reflns_limit_l_min -23
_diffrn_reflns_number 13551
_diffrn_reflns_theta_full 24.99
_diffrn_reflns_theta_max 24.99
_diffrn_reflns_theta_min 1.58
_exptl_absorpt_coefficient_mu 0.092
_exptl_absorpt_correction_T_max 0.9810
_exptl_absorpt_correction_T_min 0.9774
_exptl_absorpt_correction_type multi-scan
_exptl_absorpt_process_details 'SADABS (Sheldrick,2008)'
_exptl_crystal_colour colourless
_exptl_crystal_density_diffrn 1.275
_exptl_crystal_density_method 'not measured'
_exptl_crystal_description block
_exptl_crystal_F_000 840
_exptl_crystal_size_max 0.25
_exptl_crystal_size_mid 0.24
_exptl_crystal_size_min 0.21
_refine_diff_density_max 0.177
_refine_diff_density_min -0.173
_refine_diff_density_rms 0.044
_refine_ls_abs_structure_details 'Flack H D (1983), Acta Cryst. A39, 876-881'
_refine_ls_abs_structure_Flack -0.5(15)
_refine_ls_extinction_coef 0.0066(12)
_refine_ls_extinction_expression Fc^*^=kFc[1+0.001xFc^2^\l^3^/sin(2\q)]^-1/4^
_refine_ls_extinction_method SHELXL
_refine_ls_goodness_of_fit_ref 0.991
_refine_ls_hydrogen_treatment mixed
_refine_ls_matrix_type full
_refine_ls_number_parameters 260
_refine_ls_number_reflns 3524
_refine_ls_number_restraints 1
_refine_ls_restrained_S_all 0.991
_refine_ls_R_factor_all 0.0888
_refine_ls_R_factor_gt 0.0498
_refine_ls_shift/su_max 0.005
_refine_ls_shift/su_mean 0.000
_refine_ls_structure_factor_coef Fsqd
_refine_ls_weighting_details 'calc w=1/[\s^2^(Fo^2^)+(0.0568P)^2^+0.0000P] where P=(Fo^2^+2Fc^2^)/3'
_refine_ls_weighting_scheme calc
_refine_ls_wR_factor_gt 0.1052
_refine_ls_wR_factor_ref 0.1209
_reflns_number_gt 2294
_reflns_number_total 3524
_reflns_threshold_expression >2sigma(I)
_cod_data_source_file suppl_ncrs-2015-0306_suppl.cif
_cod_data_source_block a
_cod_original_cell_volume 2034(3)
_cod_original_sg_symbol_H-M P212121
_cod_database_code 8107039

loop_
_symmetry_equiv_pos_as_xyz
'x, y, z'
'-x+1/2, -y, z+1/2'
'x+1/2, -y+1/2, -z'
'-x, y+1/2, -z+1/2'

loop_
_atom_site_label
_atom_site_type_symbol
_atom_site_fract_x
_atom_site_fract_y
_atom_site_fract_z
_atom_site_U_iso_or_equiv
_atom_site_adp_type
_atom_site_occupancy
_atom_site_symmetry_multiplicity
_atom_site_calc_flag
_atom_site_refinement_flags
_atom_site_disorder_assembly
_atom_site_disorder_group
C1 C 0.3989(5) 0.32832(15) 0.71942(14) 0.0470(8) Uani 1 1 d . . .
H1 H 0.2356 0.3320 0.7225 0.056 Uiso 1 1 calc R . .
C2 C 0.4671(6) 0.34966(16) 0.64969(14) 0.0592(9) Uani 1 1 d . . .
H2A H 0.6290 0.3521 0.6471 0.071 Uiso 1 1 calc R . .
H2B H 0.4090 0.4022 0.6389 0.071 Uiso 1 1 calc R . .
C3 C 0.3811(7) 0.28935(18) 0.59987(15) 0.0651(10) Uani 1 1 d . . .
H3A H 0.4278 0.3055 0.5561 0.078 Uiso 1 1 calc R . .
H3B H 0.2189 0.2891 0.6008 0.078 Uiso 1 1 calc R . .
C4 C 0.4674(6) 0.20423(17) 0.61361(15) 0.0535(9) Uani 1 1 d . . .
C5 C 0.4048(5) 0.18244(15) 0.68570(13) 0.0433(7) Uani 1 1 d . . .
H5 H 0.2412 0.1793 0.6865 0.052 Uiso 1 1 calc R . .
C6 C 0.4890(6) 0.09792(16) 0.70632(15) 0.0489(8) Uani 1 1 d . . .
H6A H 0.3627 0.0621 0.7116 0.059 Uiso 1 1 calc R . .
H6B H 0.5857 0.0764 0.6724 0.059 Uiso 1 1 calc R . .
C7 C 0.6161(5) 0.10403(15) 0.77040(15) 0.0453(8) Uani 1 1 d . . .
C8 C 0.4710(5) 0.13261(16) 0.82733(14) 0.0424(7) Uani 1 1 d . . .
C9 C 0.3483(5) 0.21273(14) 0.80550(13) 0.0409(7) Uani 1 1 d . . .
H9 H 0.1951 0.1984 0.7930 0.049 Uiso 1 1 calc R . .
C10 C 0.4700(5) 0.24357(15) 0.74142(14) 0.0401(7) Uani 1 1 d . . .
C11 C 0.3328(6) 0.27121(15) 0.86359(14) 0.0471(8) Uani 1 1 d . . .
H11 H 0.4723 0.3017 0.8666 0.057 Uiso 1 1 calc R . .
C12 C 0.2828(7) 0.23253(18) 0.93073(15) 0.0643(10) Uani 1 1 d . . .
H12A H 0.1229 0.2238 0.9344 0.077 Uiso 1 1 calc R . .
H12B H 0.3261 0.2694 0.9653 0.077 Uiso 1 1 calc R . .
C13 C 0.4041(6) 0.15225(19) 0.94194(15) 0.0635(10) Uani 1 1 d . . .
H13 H 0.4555 0.1466 0.9875 0.076 Uiso 1 1 calc R . .
C14 C 0.5972(6) 0.14528(18) 0.89298(15) 0.0562(9) Uani 1 1 d . . .
H14A H 0.6928 0.1001 0.9032 0.067 Uiso 1 1 calc R . .
H14B H 0.6865 0.1937 0.8920 0.067 Uiso 1 1 calc R . .
C15 C 0.2886(6) 0.07363(16) 0.84821(16) 0.0478(8) Uani 1 1 d . . .
C16 C 0.2554(6) 0.08279(19) 0.92121(17) 0.0592(9) Uani 1 1 d . . .
C17 C 0.1250(7) 0.0360(2) 0.9560(2) 0.0911(14) Uani 1 1 d . . .
H17A H 0.0474 -0.0053 0.9356 0.109 Uiso 1 1 calc R . .
H17B H 0.1100 0.0442 1.0010 0.109 Uiso 1 1 calc R . .
C18 C 0.7181(7) 0.1992(2) 0.59837(17) 0.0738(11) Uani 1 1 d . . .
H18A H 0.7982 0.2354 0.6264 0.111 Uiso 1 1 calc R . .
H18B H 0.7433 0.2133 0.5532 0.111 Uiso 1 1 calc R . .
H18C H 0.7697 0.1456 0.6060 0.111 Uiso 1 1 calc R . .
C19 C 0.3456(7) 0.14544(19) 0.56715(15) 0.0708(11) Uani 1 1 d . . .
H19A H 0.3969 0.0920 0.5755 0.106 Uiso 1 1 calc R . .
H19B H 0.3769 0.1594 0.5223 0.106 Uiso 1 1 calc R . .
H19C H 0.1874 0.1483 0.5748 0.106 Uiso 1 1 calc R . .
C20 C 0.7199(5) 0.24097(15) 0.75545(16) 0.0497(8) Uani 1 1 d . . .
H20A H 0.7999 0.2673 0.7201 0.060 Uiso 1 1 calc R . .
H20B H 0.7509 0.2697 0.7959 0.060 Uiso 1 1 calc R . .
C21 C 0.1591(7) 0.39984(18) 0.87589(16) 0.0552(9) Uani 1 1 d . . .
C22 C -0.0352(6) 0.44923(18) 0.85350(19) 0.0712(11) Uani 1 1 d . . .
H22A H -0.1238 0.4190 0.8230 0.107 Uiso 1 1 calc R . .
H22B H 0.0186 0.4968 0.8324 0.107 Uiso 1 1 calc R . .
H22C H -0.1252 0.4636 0.8908 0.107 Uiso 1 1 calc R . .
O1 O 0.1487(4) 0.32576(11) 0.84910(9) 0.0518(6) Uani 1 1 d . . .
O2 O 0.3029(5) 0.42087(13) 0.91317(13) 0.0809(8) Uani 1 1 d . . .
O3 O 0.4943(4) 0.38429(11) 0.76532(11) 0.0586(7) Uani 1 1 d D . .
O4 O 0.7149(4) 0.02883(12) 0.78496(12) 0.0589(7) Uani 1 1 d . . .
O5 O 0.1796(4) 0.02973(12) 0.81295(11) 0.0588(6) Uani 1 1 d . . .
O6 O 0.7988(3) 0.15896(10) 0.76159(10) 0.0551(6) Uani 1 1 d . . .
H3 H 0.430(5) 0.4293(12) 0.7612(16) 0.066 Uiso 1 1 d D . .
H4 H 0.852(6) 0.0332(19) 0.7942(17) 0.066 Uiso 1 1 d . . .

loop_
_atom_site_aniso_label
_atom_site_aniso_U_11
_atom_site_aniso_U_22
_atom_site_aniso_U_33
_atom_site_aniso_U_23
_atom_site_aniso_U_13
_atom_site_aniso_U_12
C1 0.0514(19) 0.0304(15) 0.0590(19) -0.0028(14) -0.0107(17) 0.0010(14)
C2 0.079(3) 0.0384(17) 0.060(2) 0.0109(16) -0.0026(19) -0.0025(17)
C3 0.089(3) 0.058(2) 0.0488(19) 0.0075(16) 0.001(2) -0.004(2)
C4 0.062(2) 0.0468(18) 0.052(2) -0.0011(15) 0.0078(18) -0.0011(17)
C5 0.0490(19) 0.0359(16) 0.0452(17) -0.0040(13) 0.0001(15) -0.0011(15)
C6 0.055(2) 0.0363(16) 0.0558(19) -0.0073(14) -0.0001(17) -0.0009(15)
C7 0.0390(19) 0.0274(15) 0.070(2) 0.0011(14) -0.0024(17) -0.0035(13)
C8 0.0413(18) 0.0358(15) 0.0500(18) 0.0003(13) -0.0077(15) 0.0002(15)
C9 0.0423(18) 0.0322(15) 0.0484(18) -0.0015(13) -0.0090(15) -0.0019(14)
C10 0.0431(18) 0.0285(14) 0.0488(17) -0.0012(13) -0.0056(15) -0.0030(13)
C11 0.055(2) 0.0356(16) 0.0510(19) -0.0061(14) -0.0105(16) 0.0084(15)
C12 0.083(3) 0.058(2) 0.052(2) -0.0003(16) -0.007(2) 0.011(2)
C13 0.084(3) 0.061(2) 0.0454(19) 0.0037(16) -0.014(2) 0.011(2)
C14 0.058(2) 0.0443(18) 0.066(2) 0.0035(15) -0.025(2) 0.0061(17)
C15 0.052(2) 0.0330(16) 0.059(2) 0.0077(15) -0.0072(18) 0.0065(15)
C16 0.065(2) 0.0517(19) 0.061(2) 0.0168(17) 0.0058(19) 0.0070(18)
C17 0.112(4) 0.088(3) 0.074(3) 0.022(2) 0.017(3) 0.005(3)
C18 0.079(3) 0.074(3) 0.069(2) 0.0022(19) 0.023(2) -0.001(2)
C19 0.096(3) 0.067(2) 0.050(2) -0.0084(16) -0.001(2) -0.007(2)
C20 0.050(2) 0.0272(15) 0.072(2) 0.0047(15) -0.0067(18) -0.0026(14)
C21 0.074(3) 0.0399(18) 0.051(2) -0.0100(15) -0.001(2) 0.0100(18)
C22 0.077(3) 0.047(2) 0.089(3) -0.0065(18) 0.001(2) 0.0171(19)
O1 0.0601(14) 0.0409(11) 0.0544(12) -0.0118(10) -0.0090(11) 0.0109(11)
O2 0.101(2) 0.0603(15) 0.0815(17) -0.0284(13) -0.0319(17) 0.0131(14)
O3 0.0773(17) 0.0287(11) 0.0699(15) -0.0032(11) -0.0170(13) -0.0007(11)
O4 0.0476(13) 0.0298(11) 0.0994(17) 0.0013(11) -0.0133(14) 0.0037(11)
O5 0.0526(15) 0.0449(12) 0.0790(15) 0.0027(11) -0.0063(13) -0.0088(11)
O6 0.0425(12) 0.0313(11) 0.0915(16) 0.0025(10) -0.0031(12) -0.0001(10)

loop_
_atom_type_symbol
_atom_type_description
_atom_type_scat_dispersion_real
_atom_type_scat_dispersion_imag
_atom_type_scat_source
C C 0.0033 0.0016 'International Tables Vol C Tables 4.2.6.8 and 6.1.1.4'
H H 0.0000 0.0000 'International Tables Vol C Tables 4.2.6.8 and 6.1.1.4'
O O 0.0106 0.0060 'International Tables Vol C Tables 4.2.6.8 and 6.1.1.4'

loop_
_geom_angle_atom_site_label_1
_geom_angle_atom_site_label_2
_geom_angle_atom_site_label_3
_geom_angle
_geom_angle_site_symmetry_1
_geom_angle_site_symmetry_3
O3 C1 C2 110.2(2) . .
O3 C1 C10 107.5(2) . .
C2 C1 C10 114.3(2) . .
O3 C1 H1 108.2 . .
C2 C1 H1 108.2 . .
C10 C1 H1 108.2 . .
C1 C2 C3 112.0(2) . .
C1 C2 H2A 109.2 . .
C3 C2 H2A 109.2 . .
C1 C2 H2B 109.2 . .
C3 C2 H2B 109.2 . .
H2A C2 H2B 107.9 . .
C2 C3 C4 112.3(3) . .
C2 C3 H3A 109.1 . .
C4 C3 H3A 109.1 . .
C2 C3 H3B 109.1 . .
C4 C3 H3B 109.1 . .
H3A C3 H3B 107.9 . .
C18 C4 C3 110.0(3) . .
C18 C4 C19 107.6(3) . .
C3 C4 C19 108.7(3) . .
C18 C4 C5 114.4(3) . .
C3 C4 C5 107.9(2) . .
C19 C4 C5 108.2(2) . .
C4 C5 C6 112.8(2) . .
C4 C5 C10 117.7(2) . .
C6 C5 C10 108.4(2) . .
C4 C5 H5 105.6 . .
C6 C5 H5 105.6 . .
C10 C5 H5 105.6 . .
C7 C6 C5 109.4(2) . .
C7 C6 H6A 109.8 . .
C5 C6 H6A 109.8 . .
C7 C6 H6B 109.8 . .
C5 C6 H6B 109.8 . .
H6A C6 H6B 108.2 . .
O4 C7 O6 106.0(2) . .
O4 C7 C6 109.2(2) . .
O6 C7 C6 108.5(2) . .
O4 C7 C8 110.9(2) . .
O6 C7 C8 109.1(2) . .
C6 C7 C8 112.9(3) . .
C7 C8 C15 114.5(2) . .
C7 C8 C14 114.8(3) . .
C15 C8 C14 101.3(2) . .
C7 C8 C9 108.4(2) . .
C15 C8 C9 107.0(2) . .
C14 C8 C9 110.5(2) . .
C11 C9 C10 117.0(2) . .
C11 C9 C8 110.5(2) . .
C10 C9 C8 107.0(2) . .
C11 C9 H9 107.3 . .
C10 C9 H9 107.3 . .
C8 C9 H9 107.3 . .
C20 C10 C1 110.5(2) . .
C20 C10 C5 111.0(2) . .
C1 C10 C5 108.7(2) . .
C20 C10 C9 106.8(2) . .
C1 C10 C9 114.3(2) . .
C5 C10 C9 105.5(2) . .
O1 C11 C9 106.8(2) . .
O1 C11 C12 107.2(2) . .
C9 C11 C12 115.1(2) . .
O1 C11 H11 109.2 . .
C9 C11 H11 109.2 . .
C12 C11 H11 109.2 . .
C11 C12 C13 113.9(3) . .
C11 C12 H12A 108.8 . .
C13 C12 H12A 108.8 . .
C11 C12 H12B 108.8 . .
C13 C12 H12B 108.8 . .
H12A C12 H12B 107.7 . .
C16 C13 C14 101.7(3) . .
C16 C13 C12 110.4(3) . .
C14 C13 C12 109.0(3) . .
C16 C13 H13 111.8 . .
C14 C13 H13 111.8 . .
C12 C13 H13 111.8 . .
C13 C14 C8 101.7(3) . .
C13 C14 H14A 111.4 . .
C8 C14 H14A 111.4 . .
C13 C14 H14B 111.4 . .
C8 C14 H14B 111.4 . .
H14A C14 H14B 109.3 . .
O5 C15 C16 124.9(3) . .
O5 C15 C8 127.5(3) . .
C16 C15 C8 107.6(3) . .
C17 C16 C15 123.3(4) . .
C17 C16 C13 130.8(4) . .
C15 C16 C13 105.9(3) . .
C16 C17 H17A 120.0 . .
C16 C17 H17B 120.0 . .
H17A C17 H17B 120.0 . .
C4 C18 H18A 109.5 . .
C4 C18 H18B 109.5 . .
H18A C18 H18B 109.5 . .
C4 C18 H18C 109.5 . .
H18A C18 H18C 109.5 . .
H18B C18 H18C 109.5 . .
C4 C19 H19A 109.5 . .
C4 C19 H19B 109.5 . .
H19A C19 H19B 109.5 . .
C4 C19 H19C 109.5 . .
H19A C19 H19C 109.5 . .
H19B C19 H19C 109.5 . .
O6 C20 C10 111.1(2) . .
O6 C20 H20A 109.4 . .
C10 C20 H20A 109.4 . .
O6 C20 H20B 109.4 . .
C10 C20 H20B 109.4 . .
H20A C20 H20B 108.0 . .
O2 C21 O1 123.7(3) . .
O2 C21 C22 125.9(3) . .
O1 C21 C22 110.3(3) . .
C21 C22 H22A 109.5 . .
C21 C22 H22B 109.5 . .
H22A C22 H22B 109.5 . .
C21 C22 H22C 109.5 . .
H22A C22 H22C 109.5 . .
H22B C22 H22C 109.5 . .
C21 O1 C11 117.1(2) . .
C1 O3 H3 110(2) . .
C7 O4 H4 112(2) . .
C7 O6 C20 111.5(2) . .

loop_
_geom_bond_atom_site_label_1
_geom_bond_atom_site_label_2
_geom_bond_distance
_geom_bond_site_symmetry_2
C1 O3 1.440(3) .
C1 C2 1.517(4) .
C1 C10 1.547(4) .
C1 H1 0.9800 .
C2 C3 1.519(4) .
C2 H2A 0.9700 .
C2 H2B 0.9700 .
C3 C4 1.541(4) .
C3 H3A 0.9700 .
C3 H3B 0.9700 .
C4 C18 1.533(5) .
C4 C19 1.546(4) .
C4 C5 1.555(4) .
C5 C6 1.559(4) .
C5 C10 1.575(4) .
C5 H5 0.9800 .
C6 C7 1.511(4) .
C6 H6A 0.9700 .
C6 H6B 0.9700 .
C7 O4 1.421(3) .
C7 O6 1.439(3) .
C7 C8 1.523(4) .
C8 C15 1.531(4) .
C8 C14 1.547(4) .
C8 C9 1.591(4) .
C9 C11 1.536(4) .
C9 C10 1.578(4) .
C9 H9 0.9800 .
C10 C20 1.522(5) .
C11 O1 1.460(3) .
C11 C12 1.539(4) .
C11 H11 0.9800 .
C12 C13 1.544(4) .
C12 H12A 0.9700 .
C12 H12B 0.9700 .
C13 C16 1.523(5) .
C13 C14 1.529(5) .
C13 H13 0.9800 .
C14 H14A 0.9700 .
C14 H14B 0.9700 .
C15 O5 1.216(3) .
C15 C16 1.505(5) .
C16 C17 1.311(5) .
C17 H17A 0.9300 .
C17 H17B 0.9300 .
C18 H18A 0.9600 .
C18 H18B 0.9600 .
C18 H18C 0.9600 .
C19 H19A 0.9600 .
C19 H19B 0.9600 .
C19 H19C 0.9600 .
C20 O6 1.457(3) .
C20 H20A 0.9700 .
C20 H20B 0.9700 .
C21 O2 1.199(4) .
C21 O1 1.355(4) .
C21 C22 1.497(5) .
C22 H22A 0.9600 .
C22 H22B 0.9600 .
C22 H22C 0.9600 .
O3 H3 0.849(17) .
O4 H4 0.84(3) .

loop_
_geom_hbond_atom_site_label_D
_geom_hbond_atom_site_label_H
_geom_hbond_atom_site_label_A
_geom_hbond_distance_DH
_geom_hbond_distance_HA
_geom_hbond_distance_DA
_geom_hbond_angle_DHA
_geom_hbond_site_symmetry_A
O3 H3 O4 0.849(17) 2.10(2) 2.909(3) 159(3) 4_656
O4 H4 O5 0.84(3) 2.00(4) 2.836(4) 173(3) 1_655
